data_4109085
loop_
_publ_author_name
'Hiroshi Naka'
'Masanobu Uchiyama'
'Yotaro Matsumoto'
'Andrew E. H. Wheatley'
'Mary McPartlin'
'James V. Morey'
'Yoshinori Kondo'

_publ_section_title
;
 An Aluminum Ate Base: Its Design, Structure, Function, and Reaction
 Mechanism
;
_journal_name_full 'Journal of the American Chemical Society'
_journal_page_first 1921
_journal_page_last 1930
_journal_paper_doi 10.1021/ja064601n
_journal_volume 129
_journal_year 2007
_chemical_formula_moiety 'C25 H46 Al Li N2 O'
_chemical_formula_sum 'C25 H46 Al Li N2 O'
_chemical_formula_weight 424.56
_chemical_name_systematic
; 
 ? 
;
_space_group_IT_number 9
_symmetry_cell_setting monoclinic
_symmetry_space_group_name_Hall 'C -2yc'
_symmetry_space_group_name_H-M 'C 1 c 1'
_atom_sites_solution_hydrogens geom
_atom_sites_solution_primary direct
_atom_sites_solution_secondary difmap
_audit_creation_method SHELXL-97
_cell_angle_alpha 90.00
_cell_angle_beta 114.18(3)
_cell_angle_gamma 90.00
_cell_formula_units_Z 8
_cell_length_a 38.469(8)
_cell_length_b 9.4325(19)
_cell_length_c 16.561(3)
_cell_measurement_reflns_used 13310
_cell_measurement_temperature 180(2)
_cell_measurement_theta_max 27.48
_cell_measurement_theta_min 1.02
_cell_volume 5482(2)
_computing_cell_refinement 'HKL Scalepack (Otwinowski & Minor 1997)'
_computing_data_collection 'Collect (Nonius B.V. 1998)'
_computing_data_reduction
;
 HKL Denzo and Scalepack (Otwinowski & Minor 1997)
;
_computing_publication_material 'SHELXL-97 (Sheldrick 1997)'
_computing_structure_refinement 'SHELXL-97 (Sheldrick 1997)'
_computing_structure_solution 'SIR-92 (Altomare et al. 1994)'
_diffrn_ambient_temperature 180(2)
_diffrn_measured_fraction_theta_full 0.993
_diffrn_measured_fraction_theta_max 0.993
_diffrn_measurement_device_type 'Nonius Kappa CCD'
_diffrn_measurement_method 'Thin slice \w and \f scans'
_diffrn_radiation_source 'fine-focus sealed tube'
_diffrn_radiation_type MoK\a
_diffrn_radiation_wavelength 0.71073
_diffrn_reflns_av_R_equivalents 0.0355
_diffrn_reflns_av_sigmaI/netI 0.0486
_diffrn_reflns_limit_h_max 49
_diffrn_reflns_limit_h_min -49
_diffrn_reflns_limit_k_max 12
_diffrn_reflns_limit_k_min -11
_diffrn_reflns_limit_l_max 21
_diffrn_reflns_limit_l_min -21
_diffrn_reflns_number 20464
_diffrn_reflns_theta_full 27.46
_diffrn_reflns_theta_max 27.46
_diffrn_reflns_theta_min 3.62
_exptl_absorpt_coefficient_mu 0.090
_exptl_absorpt_correction_T_max 0.989
_exptl_absorpt_correction_T_min 0.985
_exptl_absorpt_correction_type multi-scan
_exptl_absorpt_process_details
;
multi-scan from symmetry-related measurements 
 Sortav (Blessing 1995)
;
_exptl_crystal_colour Colourless
_exptl_crystal_density_diffrn 1.029
_exptl_crystal_description Block
_exptl_crystal_F_000 1872
_exptl_crystal_size_max 0.28
_exptl_crystal_size_mid 0.14
_exptl_crystal_size_min 0.12
_refine_diff_density_max 0.185
_refine_diff_density_min -0.162
_refine_diff_density_rms 0.038
_refine_ls_abs_structure_details 'Flack H D (1983), Acta Cryst. A39, 876-881'
_refine_ls_abs_structure_Flack 0.55(16)
_refine_ls_extinction_method none
_refine_ls_goodness_of_fit_ref 1.080
_refine_ls_hydrogen_treatment constr
_refine_ls_matrix_type full
_refine_ls_number_parameters 563
_refine_ls_number_reflns 10109
_refine_ls_number_restraints 2
_refine_ls_restrained_S_all 1.080
_refine_ls_R_factor_all 0.0639
_refine_ls_R_factor_gt 0.0467
_refine_ls_shift/su_max 0.000
_refine_ls_shift/su_mean 0.000
_refine_ls_structure_factor_coef Fsqd
_refine_ls_weighting_details 'calc w=1/[\s^2^(Fo^2^)+(0.0272P)^2^+3.6950P] where P=(Fo^2^+2Fc^2^)/3'
_refine_ls_weighting_scheme calc
_refine_ls_wR_factor_gt 0.0950
_refine_ls_wR_factor_ref 0.1038
_reflns_number_gt 8403
_reflns_number_total 10109
_reflns_threshold_expression >2sigma(I)
_cod_data_source_file ja064601nsi20060629_011822.cif
_cod_data_source_block compound1a-2c
_cod_database_code 4109085

loop_
_symmetry_equiv_pos_as_xyz
'x, y, z'
'x, -y, z+1/2'
'x+1/2, y+1/2, z'
'x+1/2, -y+1/2, z+1/2'

loop_
_atom_site_label
_atom_site_type_symbol
_atom_site_fract_x
_atom_site_fract_y
_atom_site_fract_z
_atom_site_U_iso_or_equiv
_atom_site_adp_type
_atom_site_occupancy
_atom_site_symmetry_multiplicity
_atom_site_calc_flag
_atom_site_refinement_flags
Al2 Al 0.04302(2) 0.43650(8) 0.31108(4) 0.03651(18) Uani 1 1 d .
O2 O 0.03205(5) 0.8187(2) 0.45554(13) 0.0504(5) Uani 1 1 d .
Li2 Li 0.04461(12) 0.6651(6) 0.4097(3) 0.0509(12) Uani 1 1 d .
N3 N 0.00257(5) 0.9907(2) 0.49714(13) 0.0365(5) Uani 1 1 d .
N4 N 0.08464(5) 0.5591(2) 0.38658(12) 0.0319(4) Uani 1 1 d .
C26 C 0.03340(7) 0.9180(3) 0.50563(17) 0.0373(6) Uani 1 1 d .
C27 C 0.07150(7) 0.9518(3) 0.57969(16) 0.0372(6) Uani 1 1 d .
C28 C 0.09808(8) 1.0320(3) 0.5643(2) 0.0508(7) Uani 1 1 d .
H28 H 0.0918 1.0729 0.5090 0.061 Uiso 1 1 calc R
C29 C 0.13398(8) 1.0518(3) 0.6306(2) 0.0565(8) Uani 1 1 d .
H29 H 0.1516 1.1078 0.6201 0.068 Uiso 1 1 calc R
C30 C 0.14387(8) 0.9901(3) 0.7115(2) 0.0548(8) Uani 1 1 d .
H30 H 0.1683 1.0023 0.7555 0.066 Uiso 1 1 calc R
C31 C 0.11762(9) 0.9098(4) 0.7275(2) 0.0603(9) Uani 1 1 d .
H31 H 0.1242 0.8679 0.7826 0.072 Uiso 1 1 calc R
C32 C 0.08144(8) 0.8909(3) 0.66191(19) 0.0516(7) Uani 1 1 d .
H32 H 0.0637 0.8370 0.6733 0.062 Uiso 1 1 calc R
C33 C 0.00351(7) 1.1128(3) 0.55418(19) 0.0446(7) Uani 1 1 d .
H33 H 0.0304 1.1336 0.5908 0.054 Uiso 1 1 calc R
C34 C -0.01511(9) 1.0765(4) 0.6165(2) 0.0600(9) Uani 1 1 d .
H34A H -0.0413 1.0517 0.5827 0.090 Uiso 1 1 calc R
H34B H -0.0138 1.1570 0.6531 0.090 Uiso 1 1 calc R
H34C H -0.0020 0.9978 0.6532 0.090 Uiso 1 1 calc R
C35 C -0.01361(9) 1.2445(3) 0.4987(2) 0.0601(8) Uani 1 1 d .
H35A H -0.0405 1.2310 0.4658 0.090 Uiso 1 1 calc R
H35B H -0.0018 1.2602 0.4585 0.090 Uiso 1 1 calc R
H35C H -0.0093 1.3252 0.5369 0.090 Uiso 1 1 calc R
C36 C -0.03560(7) 0.9494(3) 0.42872(17) 0.0414(6) Uani 1 1 d .
H36 H -0.0540 1.0151 0.4352 0.050 Uiso 1 1 calc R
C37 C -0.04698(8) 0.8020(3) 0.4456(2) 0.0581(8) Uani 1 1 d .
H37A H -0.0730 0.7840 0.4059 0.087 Uiso 1 1 calc R
H37B H -0.0445 0.7957 0.5057 0.087 Uiso 1 1 calc R
H37C H -0.0307 0.7330 0.4360 0.087 Uiso 1 1 calc R
C38 C -0.03863(8) 0.9684(4) 0.33480(18) 0.0560(8) Uani 1 1 d .
H38A H -0.0226 0.9001 0.3235 0.084 Uiso 1 1 calc R
H38B H -0.0306 1.0623 0.3281 0.084 Uiso 1 1 calc R
H38C H -0.0646 0.9546 0.2935 0.084 Uiso 1 1 calc R
C39 C 0.11086(7) 0.5013(3) 0.47597(15) 0.0362(6) Uani 1 1 d .
C40 C 0.13583(8) 0.3779(3) 0.47073(18) 0.0482(7) Uani 1 1 d .
H40A H 0.1199 0.3041 0.4342 0.072 Uiso 1 1 calc R
H40B H 0.1504 0.3416 0.5291 0.072 Uiso 1 1 calc R
H40C H 0.1528 0.4108 0.4456 0.072 Uiso 1 1 calc R
C41 C 0.08610(8) 0.4479(3) 0.52274(17) 0.0469(7) Uani 1 1 d .
H41A H 0.0719 0.5256 0.5315 0.070 Uiso 1 1 calc R
H41B H 0.1021 0.4078 0.5790 0.070 Uiso 1 1 calc R
H41C H 0.0688 0.3769 0.4869 0.070 Uiso 1 1 calc R
C42 C 0.13628(7) 0.6182(3) 0.53620(17) 0.0474(7) Uani 1 1 d .
H42A H 0.1205 0.6838 0.5514 0.057 Uiso 1 1 calc R
H42B H 0.1542 0.5756 0.5906 0.057 Uiso 1 1 calc R
C43 C 0.15819(8) 0.6999(4) 0.49331(19) 0.0551(8) Uani 1 1 d .
H43A H 0.1748 0.6365 0.4792 0.066 Uiso 1 1 calc R
H43B H 0.1737 0.7727 0.5331 0.066 Uiso 1 1 calc R
C44 C 0.12902(8) 0.7665(3) 0.4094(2) 0.0563(8) Uani 1 1 d .
H44A H 0.1138 0.8337 0.4255 0.068 Uiso 1 1 calc R
H44B H 0.1423 0.8187 0.3803 0.068 Uiso 1 1 calc R
C45 C 0.10230(7) 0.6589(3) 0.34400(17) 0.0440(6) Uani 1 1 d .
C46 C 0.06996(8) 0.7480(4) 0.2754(2) 0.0588(8) Uani 1 1 d .
H46A H 0.0573 0.8011 0.3049 0.088 Uiso 1 1 calc R
H46B H 0.0520 0.6863 0.2324 0.088 Uiso 1 1 calc R
H46C H 0.0805 0.8121 0.2463 0.088 Uiso 1 1 calc R
C47 C 0.12348(8) 0.5830(4) 0.29549(19) 0.0596(9) Uani 1 1 d .
H47A H 0.1302 0.6505 0.2608 0.089 Uiso 1 1 calc R
H47B H 0.1073 0.5113 0.2573 0.089 Uiso 1 1 calc R
H47C H 0.1462 0.5399 0.3380 0.089 Uiso 1 1 calc R
C48 C 0.02689(10) 0.4411(4) 0.18027(18) 0.0618(9) Uani 1 1 d .
H48A H 0.0100 0.5197 0.1557 0.093 Uiso 1 1 calc R
H48B H 0.0140 0.3544 0.1548 0.093 Uiso 1 1 calc R
H48C H 0.0489 0.4515 0.1674 0.093 Uiso 1 1 calc R
C49 C 0.04600(8) 0.2296(3) 0.33735(18) 0.0458(7) Uani 1 1 d .
H49A H 0.0686 0.1911 0.3349 0.069 Uiso 1 1 calc R
H49B H 0.0240 0.1829 0.2944 0.069 Uiso 1 1 calc R
H49C H 0.0468 0.2151 0.3954 0.069 Uiso 1 1 calc R
C50 C -0.00273(7) 0.5157(3) 0.3294(2) 0.0564(8) Uani 1 1 d .
H50A H 0.0036 0.5236 0.3916 0.085 Uiso 1 1 calc R
H50B H -0.0241 0.4531 0.3028 0.085 Uiso 1 1 calc R
H50C H -0.0091 0.6076 0.3024 0.085 Uiso 1 1 calc R
Al1 Al 0.325002(19) 0.58825(8) 0.35448(4) 0.03332(17) Uani 1 1 d .
O1 O 0.33602(5) 0.2036(2) 0.51400(13) 0.0550(5) Uani 1 1 d .
Li1 Li 0.32202(12) 0.3606(5) 0.4471(3) 0.0486(12) Uani 1 1 d .
N1 N 0.36274(5) 0.0357(2) 0.61731(13) 0.0377(5) Uani 1 1 d .
N2 N 0.28236(5) 0.4681(2) 0.34719(12) 0.0316(4) Uani 1 1 d .
C1 C 0.33286(7) 0.1088(3) 0.56276(17) 0.0401(6) Uani 1 1 d .
C2 C 0.29382(7) 0.0808(3) 0.55949(17) 0.0378(6) Uani 1 1 d .
C3 C 0.28302(8) 0.1334(4) 0.6220(2) 0.0643(9) Uani 1 1 d .
H3 H 0.3009 0.1783 0.6716 0.077 Uiso 1 1 calc R
C4 C 0.24568(10) 0.1213(5) 0.6130(3) 0.0792(12) Uani 1 1 d .
H4 H 0.2385 0.1611 0.6553 0.095 Uiso 1 1 calc R
C5 C 0.21943(8) 0.0506(4) 0.5418(2) 0.0611(9) Uani 1 1 d .
H5 H 0.1945 0.0403 0.5361 0.073 Uiso 1 1 calc R
C6 C 0.23005(8) -0.0040(4) 0.4799(2) 0.0636(9) Uani 1 1 d .
H6 H 0.2122 -0.0521 0.4317 0.076 Uiso 1 1 calc R
C7 C 0.26708(8) 0.0105(3) 0.4871(2) 0.0550(8) Uani 1 1 d .
H7 H 0.2739 -0.0267 0.4437 0.066 Uiso 1 1 calc R
C8 C 0.35959(8) -0.0830(3) 0.67278(18) 0.0473(7) Uani 1 1 d .
H8 H 0.3325 -0.0961 0.6587 0.057 Uiso 1 1 calc R
C9 C 0.37410(9) -0.2204(3) 0.6502(2) 0.0621(9) Uani 1 1 d .
H9A H 0.4011 -0.2140 0.6677 0.093 Uiso 1 1 calc R
H9B H 0.3617 -0.2366 0.5875 0.093 Uiso 1 1 calc R
H9C H 0.3686 -0.2975 0.6809 0.093 Uiso 1 1 calc R
C10 C 0.37909(9) -0.0460(4) 0.7703(2) 0.0636(9) Uani 1 1 d .
H10A H 0.3736 -0.1179 0.8045 0.095 Uiso 1 1 calc R
H10B H 0.3699 0.0438 0.7805 0.095 Uiso 1 1 calc R
H10C H 0.4061 -0.0405 0.7876 0.095 Uiso 1 1 calc R
C11 C 0.40174(6) 0.0679(3) 0.62370(16) 0.0394(6) Uani 1 1 d .
H11 H 0.4190 0.0032 0.6684 0.047 Uiso 1 1 calc R
C12 C 0.40594(8) 0.0347(4) 0.53799(19) 0.0550(8) Uani 1 1 d .
H12A H 0.3902 0.0979 0.4922 0.083 Uiso 1 1 calc R
H12B H 0.3982 -0.0614 0.5207 0.083 Uiso 1 1 calc R
H12C H 0.4321 0.0466 0.5471 0.083 Uiso 1 1 calc R
C13 C 0.41458(7) 0.2174(3) 0.6581(2) 0.0522(7) Uani 1 1 d .
H13A H 0.3995 0.2853 0.6147 0.078 Uiso 1 1 calc R
H13B H 0.4410 0.2290 0.6693 0.078 Uiso 1 1 calc R
H13C H 0.4113 0.2319 0.7120 0.078 Uiso 1 1 calc R
C14 C 0.26427(7) 0.3740(3) 0.26825(18) 0.0454(7) Uani 1 1 d .
C15 C 0.29517(9) 0.2799(4) 0.2601(2) 0.0670(10) Uani 1 1 d .
H15A H 0.3129 0.3380 0.2475 0.101 Uiso 1 1 calc R
H15B H 0.2836 0.2131 0.2129 0.101 Uiso 1 1 calc R
H15C H 0.3084 0.2299 0.3146 0.101 Uiso 1 1 calc R
C16 C 0.24446(9) 0.4561(4) 0.18128(18) 0.0637(9) Uani 1 1 d .
H16A H 0.2223 0.5030 0.1812 0.095 Uiso 1 1 calc R
H16B H 0.2370 0.3914 0.1323 0.095 Uiso 1 1 calc R
H16C H 0.2617 0.5253 0.1759 0.095 Uiso 1 1 calc R
C17 C 0.23565(9) 0.2694(4) 0.2792(2) 0.0590(8) Uani 1 1 d .
H17A H 0.2216 0.2232 0.2228 0.071 Uiso 1 1 calc R
H17B H 0.2498 0.1968 0.3212 0.071 Uiso 1 1 calc R
C18 C 0.20740(8) 0.3353(4) 0.3102(2) 0.0564(8) Uani 1 1 d .
H18A H 0.1916 0.2623 0.3194 0.068 Uiso 1 1 calc R
H18B H 0.1910 0.4012 0.2661 0.068 Uiso 1 1 calc R
C19 C 0.22982(7) 0.4119(3) 0.39573(18) 0.0446(7) Uani 1 1 d .
H19A H 0.2450 0.3435 0.4399 0.054 Uiso 1 1 calc R
H19B H 0.2122 0.4556 0.4167 0.054 Uiso 1 1 calc R
C20 C 0.25643(7) 0.5270(3) 0.38632(15) 0.0347(5) Uani 1 1 d .
C21 C 0.28092(8) 0.5780(3) 0.48080(17) 0.0473(7) Uani 1 1 d .
H21A H 0.2944 0.4990 0.5163 0.071 Uiso 1 1 calc R
H21B H 0.2648 0.6195 0.5059 0.071 Uiso 1 1 calc R
H21C H 0.2989 0.6475 0.4792 0.071 Uiso 1 1 calc R
C22 C 0.23208(8) 0.6533(3) 0.3352(2) 0.0513(7) Uani 1 1 d .
H22A H 0.2483 0.7249 0.3279 0.077 Uiso 1 1 calc R
H22B H 0.2185 0.6918 0.3676 0.077 Uiso 1 1 calc R
H22C H 0.2142 0.6220 0.2781 0.077 Uiso 1 1 calc R
C23 C 0.34498(9) 0.5717(3) 0.2607(2) 0.0547(8) Uani 1 1 d .
H23A H 0.3609 0.4891 0.2717 0.082 Uiso 1 1 calc R
H23B H 0.3596 0.6545 0.2617 0.082 Uiso 1 1 calc R
H23C H 0.3240 0.5634 0.2038 0.082 Uiso 1 1 calc R
C24 C 0.36895(7) 0.5155(3) 0.46466(19) 0.0490(7) Uani 1 1 d .
H24A H 0.3609 0.5075 0.5122 0.073 Uiso 1 1 calc R
H24B H 0.3899 0.5804 0.4812 0.073 Uiso 1 1 calc R
H24C H 0.3768 0.4241 0.4527 0.073 Uiso 1 1 calc R
C25 C 0.32055(8) 0.7965(3) 0.37021(18) 0.0443(6) Uani 1 1 d .
H25A H 0.2994 0.8336 0.3201 0.066 Uiso 1 1 calc R
H25B H 0.3435 0.8429 0.3751 0.066 Uiso 1 1 calc R
H25C H 0.3166 0.8131 0.4230 0.066 Uiso 1 1 calc R

loop_
_atom_site_aniso_label
_atom_site_aniso_U_11
_atom_site_aniso_U_22
_atom_site_aniso_U_33
_atom_site_aniso_U_23
_atom_site_aniso_U_13
_atom_site_aniso_U_12
Al2 0.0324(4) 0.0397(4) 0.0321(4) -0.0044(3) 0.0078(3) 0.0057(3)
O2 0.0437(10) 0.0445(11) 0.0640(12) -0.0187(10) 0.0231(9) 0.0027(9)
Li2 0.031(2) 0.054(3) 0.061(3) -0.020(2) 0.012(2) 0.001(2)
N3 0.0313(10) 0.0370(12) 0.0404(11) -0.0101(10) 0.0140(9) -0.0030(9)
N4 0.0257(9) 0.0385(12) 0.0284(9) 0.0041(9) 0.0078(8) 0.0047(9)
C26 0.0386(13) 0.0344(14) 0.0443(14) -0.0008(12) 0.0226(12) 0.0007(11)
C27 0.0350(12) 0.0336(14) 0.0445(14) -0.0001(11) 0.0177(11) 0.0054(11)
C28 0.0452(15) 0.0524(18) 0.0492(16) 0.0115(14) 0.0138(13) -0.0042(13)
C29 0.0380(15) 0.062(2) 0.0646(19) 0.0089(17) 0.0160(15) -0.0058(14)
C30 0.0339(14) 0.064(2) 0.0571(18) -0.0008(16) 0.0094(13) 0.0108(14)
C31 0.0490(17) 0.078(2) 0.0495(17) 0.0173(17) 0.0154(14) 0.0127(16)
C32 0.0451(16) 0.061(2) 0.0540(17) 0.0117(15) 0.0259(14) 0.0040(14)
C33 0.0324(13) 0.0483(17) 0.0501(15) -0.0185(14) 0.0137(12) -0.0006(12)
C34 0.0470(16) 0.084(2) 0.0495(16) -0.0193(17) 0.0202(14) 0.0026(16)
C35 0.0584(18) 0.0406(17) 0.079(2) -0.0193(16) 0.0256(17) 0.0001(14)
C36 0.0294(12) 0.0429(16) 0.0511(15) -0.0157(13) 0.0156(11) -0.0061(11)
C37 0.0480(16) 0.0542(19) 0.078(2) -0.0176(17) 0.0318(16) -0.0145(14)
C38 0.0453(15) 0.070(2) 0.0477(16) -0.0084(15) 0.0145(13) -0.0049(15)
C39 0.0308(12) 0.0467(15) 0.0271(11) 0.0015(11) 0.0080(10) 0.0012(11)
C40 0.0382(13) 0.0542(18) 0.0455(15) 0.0096(14) 0.0103(12) 0.0107(13)
C41 0.0448(14) 0.066(2) 0.0306(12) 0.0031(13) 0.0161(12) -0.0023(14)
C42 0.0349(13) 0.0601(19) 0.0370(14) -0.0008(13) 0.0043(11) -0.0010(13)
C43 0.0361(14) 0.061(2) 0.0543(17) -0.0011(15) 0.0042(13) -0.0097(13)
C44 0.0414(15) 0.058(2) 0.0579(18) 0.0112(15) 0.0082(14) -0.0101(14)
C45 0.0310(12) 0.0542(17) 0.0414(14) 0.0126(13) 0.0096(11) 0.0008(12)
C46 0.0467(16) 0.059(2) 0.0564(18) 0.0236(15) 0.0063(14) 0.0000(15)
C47 0.0422(15) 0.097(3) 0.0421(15) 0.0137(17) 0.0197(13) 0.0005(16)
C48 0.082(2) 0.0515(19) 0.0369(15) -0.0003(13) 0.0088(15) 0.0046(17)
C49 0.0516(16) 0.0430(16) 0.0445(15) -0.0061(12) 0.0216(14) -0.0013(13)
C50 0.0323(13) 0.0526(19) 0.073(2) -0.0237(16) 0.0106(14) -0.0027(13)
Al1 0.0282(3) 0.0372(4) 0.0369(4) 0.0022(3) 0.0157(3) 0.0006(3)
O1 0.0374(10) 0.0537(12) 0.0622(12) 0.0265(11) 0.0086(9) -0.0016(9)
Li1 0.035(2) 0.048(3) 0.059(3) 0.017(2) 0.016(2) 0.002(2)
N1 0.0295(10) 0.0396(12) 0.0404(11) 0.0085(10) 0.0106(9) -0.0027(9)
N2 0.0253(9) 0.0384(12) 0.0313(10) -0.0028(9) 0.0118(8) 0.0000(8)
C1 0.0317(12) 0.0396(15) 0.0405(13) 0.0044(12) 0.0062(11) -0.0020(11)
C2 0.0325(12) 0.0355(14) 0.0410(13) 0.0054(12) 0.0106(11) 0.0016(11)
C3 0.0493(17) 0.086(2) 0.0545(18) -0.0236(18) 0.0178(15) -0.0171(16)
C4 0.064(2) 0.106(3) 0.083(2) -0.040(2) 0.045(2) -0.019(2)
C5 0.0385(15) 0.063(2) 0.087(2) -0.0108(18) 0.0309(16) -0.0011(14)
C6 0.0367(15) 0.069(2) 0.082(2) -0.0316(19) 0.0204(16) -0.0163(15)
C7 0.0414(15) 0.0573(19) 0.0660(19) -0.0222(16) 0.0217(14) -0.0044(14)
C8 0.0346(13) 0.0543(18) 0.0524(16) 0.0211(14) 0.0171(13) 0.0025(12)
C9 0.0594(18) 0.0437(18) 0.073(2) 0.0185(16) 0.0172(17) -0.0056(15)
C10 0.0597(18) 0.083(2) 0.0506(17) 0.0246(18) 0.0250(15) 0.0158(18)
C11 0.0254(11) 0.0443(16) 0.0431(14) 0.0063(12) 0.0086(11) -0.0025(11)
C12 0.0449(15) 0.068(2) 0.0543(17) 0.0000(16) 0.0228(14) -0.0092(15)
C13 0.0349(14) 0.0464(17) 0.0637(18) 0.0026(14) 0.0083(13) -0.0069(12)
C14 0.0386(13) 0.0550(18) 0.0444(14) -0.0175(13) 0.0187(12) -0.0123(13)
C15 0.066(2) 0.062(2) 0.091(2) -0.0339(19) 0.051(2) -0.0174(17)
C16 0.0520(17) 0.101(3) 0.0349(14) -0.0123(16) 0.0146(13) -0.0173(18)
C17 0.0558(17) 0.060(2) 0.0667(19) -0.0246(17) 0.0311(16) -0.0252(15)
C18 0.0398(15) 0.068(2) 0.0645(19) -0.0100(16) 0.0245(14) -0.0171(14)
C19 0.0342(13) 0.0542(18) 0.0505(15) 0.0010(14) 0.0225(12) -0.0015(12)
C20 0.0268(11) 0.0432(15) 0.0360(12) -0.0013(11) 0.0147(10) 0.0013(11)
C21 0.0437(14) 0.064(2) 0.0416(14) -0.0089(14) 0.0250(12) -0.0064(14)
C22 0.0383(14) 0.0545(19) 0.0642(18) 0.0022(15) 0.0241(14) 0.0110(13)
C23 0.0570(17) 0.0559(19) 0.0688(19) -0.0037(16) 0.0435(16) -0.0006(14)
C24 0.0283(12) 0.0503(17) 0.0651(18) 0.0068(15) 0.0160(13) -0.0002(12)
C25 0.0485(15) 0.0447(16) 0.0457(15) 0.0022(13) 0.0253(13) -0.0005(13)

loop_
_atom_type_symbol
_atom_type_description
_atom_type_scat_dispersion_real
_atom_type_scat_dispersion_imag
_atom_type_scat_source
C C 0.0033 0.0016 'International Tables Vol C Tables 4.2.6.8 and 6.1.1.4'
H H 0.0000 0.0000 'International Tables Vol C Tables 4.2.6.8 and 6.1.1.4'
Li Li -0.0003 0.0001 'International Tables Vol C Tables 4.2.6.8 and 6.1.1.4'
N N 0.0061 0.0033 'International Tables Vol C Tables 4.2.6.8 and 6.1.1.4'
O O 0.0106 0.0060 'International Tables Vol C Tables 4.2.6.8 and 6.1.1.4'
Al Al 0.0645 0.0514 'International Tables Vol C Tables 4.2.6.8 and 6.1.1.4'

loop_
_geom_angle_atom_site_label_1
_geom_angle_atom_site_label_2
_geom_angle_atom_site_label_3
_geom_angle
N4 Al2 C50 102.59(10)
N4 Al2 C48 119.38(13)
C50 Al2 C48 104.44(14)
N4 Al2 C49 118.72(10)
C50 Al2 C49 107.55(13)
C48 Al2 C49 102.88(13)
N4 Al2 Li2 47.85(11)
C50 Al2 Li2 54.85(12)
C48 Al2 Li2 124.16(16)
C49 Al2 Li2 131.86(15)
C26 O2 Li2 162.0(2)
O2 Li2 N4 148.0(3)
O2 Li2 C50 117.6(2)
N4 Li2 C50 94.2(2)
O2 Li2 Al2 164.2(2)
N4 Li2 Al2 46.45(11)
C26 N3 C33 123.2(2)
C26 N3 C36 120.3(2)
C33 N3 C36 116.53(19)
C45 N4 C39 116.03(18)
C45 N4 Li2 108.0(2)
C39 N4 Li2 104.5(2)
C45 N4 Al2 118.80(15)
C39 N4 Al2 117.18(16)
Li2 N4 Al2 85.70(15)
O2 C26 N3 122.0(2)
O2 C26 C27 117.7(2)
N3 C26 C27 120.3(2)
C32 C27 C28 119.0(2)
C32 C27 C26 119.9(2)
C28 C27 C26 120.9(2)
C29 C28 C27 120.3(3)
C28 C29 C30 120.6(3)
C31 C30 C29 119.6(3)
C32 C31 C30 120.2(3)
C31 C32 C27 120.3(3)
C34 C33 N3 111.3(2)
C34 C33 C35 112.7(2)
N3 C33 C35 110.9(2)
C37 C36 C38 112.9(2)
C37 C36 N3 111.5(2)
C38 C36 N3 112.6(2)
N4 C39 C42 111.6(2)
N4 C39 C40 113.6(2)
C42 C39 C40 109.5(2)
N4 C39 C41 107.98(19)
C42 C39 C41 105.6(2)
C40 C39 C41 108.1(2)
C43 C42 C39 112.8(2)
C42 C43 C44 107.1(2)
C45 C44 C43 113.8(3)
C44 C45 N4 112.7(2)
C44 C45 C46 105.3(2)
N4 C45 C46 107.7(2)
C44 C45 C47 109.4(2)
N4 C45 C47 113.2(2)
C46 C45 C47 108.0(2)
Al2 C50 Li2 77.33(15)
N2 Al1 C23 119.06(12)
N2 Al1 C24 103.16(10)
C23 Al1 C24 103.16(13)
N2 Al1 C25 117.58(10)
C23 Al1 C25 105.00(12)
C24 Al1 C25 107.41(12)
N2 Al1 Li1 48.47(11)
C23 Al1 Li1 120.26(15)
C24 Al1 Li1 55.11(12)
C25 Al1 Li1 133.62(14)
C1 O1 Li1 155.4(2)
O1 Li1 N2 149.4(3)
O1 Li1 Al1 161.1(2)
N2 Li1 Al1 46.88(11)
O1 Li1 C24 115.8(2)
N2 Li1 C24 94.4(2)
C1 N1 C11 120.5(2)
C1 N1 C8 123.1(2)
C11 N1 C8 116.40(19)
C14 N2 C20 116.34(18)
C14 N2 Al1 118.42(15)
C20 N2 Al1 116.59(15)
C14 N2 Li1 110.2(2)
C20 N2 Li1 104.3(2)
Al1 N2 Li1 84.65(15)
O1 C1 N1 121.8(2)
O1 C1 C2 117.7(2)
N1 C1 C2 120.4(2)
C7 C2 C3 118.9(3)
C7 C2 C1 119.4(2)
C3 C2 C1 121.4(2)
C4 C3 C2 121.0(3)
C3 C4 C5 119.8(3)
C4 C5 C6 119.5(3)
C7 C6 C5 121.1(3)
C2 C7 C6 119.6(3)
C10 C8 C9 112.8(2)
C10 C8 N1 110.8(2)
C9 C8 N1 111.1(2)
C13 C11 N1 112.2(2)
C13 C11 C12 113.3(2)
N1 C11 C12 112.3(2)
N2 C14 C15 108.7(2)
N2 C14 C16 113.3(2)
C15 C14 C16 108.3(3)
N2 C14 C17 112.1(2)
C15 C14 C17 104.9(3)
C16 C14 C17 109.2(2)
C18 C17 C14 115.1(3)
C17 C18 C19 107.6(2)
C18 C19 C20 113.0(2)
N2 C20 C21 108.46(19)
N2 C20 C19 111.6(2)
C21 C20 C19 105.8(2)
N2 C20 C22 114.3(2)
C21 C20 C22 107.4(2)
C19 C20 C22 108.7(2)
Al1 C24 Li1 77.02(15)

loop_
_geom_bond_atom_site_label_1
_geom_bond_atom_site_label_2
_geom_bond_distance
Al2 N4 1.956(2)
Al2 C50 2.045(3)
Al2 C48 1.995(3)
Al2 C49 1.993(3)
Al2 Li2 2.691(5)
O2 C26 1.238(3)
O2 Li2 1.791(5)
Li2 N4 2.001(5)
Li2 C50 2.252(6)
N3 C26 1.327(3)
N3 C33 1.480(3)
N3 C36 1.493(3)
N4 C45 1.496(3)
N4 C39 1.511(3)
C26 C27 1.510(4)
C27 C32 1.380(4)
C27 C28 1.377(4)
C28 C29 1.381(4)
C29 C30 1.363(4)
C30 C31 1.372(4)
C31 C32 1.382(4)
C33 C34 1.517(4)
C33 C35 1.525(4)
C36 C37 1.518(4)
C36 C38 1.522(4)
C39 C42 1.539(4)
C39 C40 1.534(4)
C39 C41 1.538(4)
C42 C43 1.516(4)
C43 C44 1.519(4)
C44 C45 1.532(4)
C45 C46 1.545(4)
C45 C47 1.535(4)
Al1 N2 1.957(2)
Al1 C23 2.001(3)
Al1 C24 2.033(3)
Al1 C25 1.998(3)
Al1 Li1 2.669(5)
O1 C1 1.243(3)
O1 Li1 1.795(5)
Li1 N2 2.007(5)
Li1 C24 2.243(6)
N1 C1 1.328(3)
N1 C11 1.491(3)
N1 C8 1.484(3)
N2 C14 1.495(3)
N2 C20 1.501(3)
C1 C2 1.504(4)
C2 C7 1.387(4)
C2 C3 1.358(4)
C3 C4 1.387(4)
C4 C5 1.372(5)
C5 C6 1.351(4)
C6 C7 1.387(4)
C8 C10 1.517(4)
C8 C9 1.518(4)
C11 C13 1.525(4)
C11 C12 1.525(4)
C14 C15 1.533(4)
C14 C16 1.535(4)
C14 C17 1.543(4)
C17 C18 1.512(4)
C18 C19 1.507(4)
C19 C20 1.543(4)
C20 C21 1.536(3)
C20 C22 1.537(4)

loop_
_geom_torsion_atom_site_label_1
_geom_torsion_atom_site_label_2
_geom_torsion_atom_site_label_3
_geom_torsion_atom_site_label_4
_geom_torsion
C1 O1 Li1 N2 -53.0(10)
C26 O2 Li2 N4 -40.6(13)
